data_7220388
loop_
_publ_author_name
'Yin, Wen-Xia'
'Liu, Yi-Ting'
'Ding, Yu-Jia'
'Lin, Qiang'
'Lin, Xiao-Ming'
'Wu, Chun-Lei'
'Yao, Xiang-Dong'
'Cai, Yue-Peng'

_publ_section_title
;
 Construction of variable dimensional cadmium(ii) coordination polymers
 from pyridine-2,3-dicarboxylic acid
;
_journal_issue 19
_journal_name_full CrystEngComm
_journal_page_first 3619
_journal_paper_doi 10.1039/C5CE00378D
_journal_volume 17
_journal_year 2015
_chemical_formula_sum 'C28 H Cd2 N4 O9'
_chemical_formula_weight 762.13
_chemical_name_systematic
; 
 ? 
;
_space_group_IT_number 14
_symmetry_cell_setting monoclinic
_symmetry_space_group_name_Hall '-P 2ybc'
_symmetry_space_group_name_H-M 'P 1 21/c 1'
_atom_sites_solution_hydrogens geom
_atom_sites_solution_primary direct
_atom_sites_solution_secondary difmap
_audit_creation_method SHELXL-97
_audit_update_record
;
2014-02-18 deposited with the CCDC.
2015-03-26 downloaded from the CCDC.
;
_cell_angle_alpha 90.00
_cell_angle_beta 123.480(2)
_cell_angle_gamma 90.00
_cell_formula_units_Z 4
_cell_length_a 13.3217(2)
_cell_length_b 11.7975(2)
_cell_length_c 23.3963(5)
_cell_measurement_reflns_used 7023
_cell_measurement_temperature 293(2)
_cell_measurement_theta_max 30.0098
_cell_measurement_theta_min 3.0528
_cell_volume 3066.93(12)
_computing_structure_refinement 'SHELXL-97 (Sheldrick, 2008)'
_computing_structure_solution 'SHELXS-97 (Sheldrick, 2008)'
_diffrn_ambient_temperature 293(2)
_diffrn_measured_fraction_theta_full 0.993
_diffrn_measured_fraction_theta_max 0.993
_diffrn_measurement_device_type 'Bruker APEX-II CCD'
_diffrn_measurement_method '\f and \w scans'
_diffrn_radiation_monochromator graphite
_diffrn_radiation_source 'fine-focus sealed tube'
_diffrn_radiation_type MoK\a
_diffrn_radiation_wavelength 0.71073
_diffrn_reflns_av_R_equivalents 0.0231
_diffrn_reflns_av_sigmaI/netI 0.0355
_diffrn_reflns_limit_h_max 15
_diffrn_reflns_limit_h_min -14
_diffrn_reflns_limit_k_max 14
_diffrn_reflns_limit_k_min -13
_diffrn_reflns_limit_l_max 18
_diffrn_reflns_limit_l_min -28
_diffrn_reflns_number 10156
_diffrn_reflns_theta_full 25.20
_diffrn_reflns_theta_max 25.20
_diffrn_reflns_theta_min 3.06
_exptl_absorpt_coefficient_mu 1.442
_exptl_absorpt_correction_T_max 1.00000
_exptl_absorpt_correction_T_min 0.89558
_exptl_absorpt_correction_type multi-scan
_exptl_crystal_colour colorless
_exptl_crystal_density_diffrn 1.651
_exptl_crystal_density_method 'not measured'
_exptl_crystal_description block
_exptl_crystal_F_000 1460
_exptl_crystal_size_max 0.2
_exptl_crystal_size_mid 0.1
_exptl_crystal_size_min 0.1
_refine_diff_density_max 0.770
_refine_diff_density_min -0.741
_refine_diff_density_rms 0.098
_refine_ls_extinction_method none
_refine_ls_goodness_of_fit_ref 1.041
_refine_ls_hydrogen_treatment mixed
_refine_ls_matrix_type full
_refine_ls_number_parameters 391
_refine_ls_number_reflns 5483
_refine_ls_number_restraints 0
_refine_ls_restrained_S_all 1.041
_refine_ls_R_factor_all 0.0423
_refine_ls_R_factor_gt 0.0382
_refine_ls_shift/su_max 0.002
_refine_ls_shift/su_mean 0.000
_refine_ls_structure_factor_coef Fsqd
_refine_ls_weighting_details 'calc w=1/[\s^2^(Fo^2^)+(0.0276P)^2^+10.8918P] where P=(Fo^2^+2Fc^2^)/3'
_refine_ls_weighting_scheme calc
_refine_ls_wR_factor_gt 0.0838
_refine_ls_wR_factor_ref 0.0862
_reflns_number_gt 5076
_reflns_number_total 5483
_reflns_threshold_expression >2sigma(I)
_cod_data_source_file c5ce00378d2.cif
_cod_data_source_block compd1
_cod_depositor_comments 'Adding full bibliography for 7220388--7220391.cif.'
_cod_original_cell_volume 3066.93(10)
_cod_original_sg_symbol_H-M P21/c
_cod_database_code 7220388

loop_
_symmetry_equiv_pos_as_xyz
'x, y, z'
'-x, y+1/2, -z+1/2'
'-x, -y, -z'
'x, -y-1/2, z-1/2'

loop_
_atom_site_label
_atom_site_type_symbol
_atom_site_fract_x
_atom_site_fract_y
_atom_site_fract_z
_atom_site_U_iso_or_equiv
_atom_site_adp_type
_atom_site_occupancy
_atom_site_symmetry_multiplicity
_atom_site_calc_flag
_atom_site_refinement_flags
Cd1 Cd 0.57983(3) 0.72421(3) 0.929063(15) 0.02011(10) Uani 1 1 d .
Cd2 Cd 0.93106(3) 0.74785(3) 1.058222(14) 0.01833(10) Uani 1 1 d .
C1 C 0.9061(4) 0.6417(4) 0.9223(2) 0.0218(9) Uani 1 1 d .
H1 H 0.8890 0.5759 0.9373 0.026 Uiso 1 1 calc R
C2 C 0.9019(4) 0.6375(4) 0.8622(2) 0.0194(9) Uani 1 1 d .
H2 H 0.8826 0.5703 0.8375 0.023 Uiso 1 1 calc R
C3 C 0.9269(4) 0.7353(3) 0.8388(2) 0.0185(8) Uani 1 1 d .
C4 C 0.9571(4) 0.8324(4) 0.8788(2) 0.0230(9) Uani 1 1 d .
H4 H 0.9758 0.8992 0.8654 0.028 Uiso 1 1 calc R
C5 C 0.9592(4) 0.8289(4) 0.9383(2) 0.0248(9) Uani 1 1 d .
H5 H 0.9794 0.8946 0.9645 0.030 Uiso 1 1 calc R
C6 C 0.9227(4) 0.7367(3) 0.7740(2) 0.0184(8) Uani 1 1 d .
C7 C 0.9546(4) 0.6422(4) 0.7516(2) 0.0236(9) Uani 1 1 d .
H7 H 0.9781 0.5754 0.7768 0.028 Uiso 1 1 calc R
C8 C 0.9508(4) 0.6488(4) 0.6919(2) 0.0241(9) Uani 1 1 d .
H8 H 0.9731 0.5853 0.6779 0.029 Uiso 1 1 calc R
C9 C 0.8859(4) 0.8329(4) 0.6743(2) 0.0206(9) Uani 1 1 d .
H9 H 0.8625 0.8984 0.6479 0.025 Uiso 1 1 calc R
C10 C 0.8873(3) 0.8341(3) 0.7336(2) 0.0185(8) Uani 1 1 d .
H10 H 0.8650 0.8990 0.7465 0.022 Uiso 1 1 calc R
C11 C 0.5703(4) 0.6508(4) 1.0586(2) 0.0302(11) Uani 1 1 d .
H11 H 0.5595 0.5804 1.0381 0.036 Uiso 1 1 calc R
C12 C 0.5736(4) 0.6568(4) 1.1184(2) 0.0264(10) Uani 1 1 d .
H12 H 0.5651 0.5913 1.1376 0.032 Uiso 1 1 calc R
C13 C 0.5898(4) 0.7610(4) 1.1500(2) 0.0226(9) Uani 1 1 d .
C14 C 0.6006(4) 0.8561(4) 1.1186(2) 0.0258(10) Uani 1 1 d .
H14 H 0.6105 0.9277 1.1377 0.031 Uiso 1 1 calc R
C15 C 0.5965(4) 0.8425(4) 1.0590(2) 0.0306(10) Uani 1 1 d .
H15 H 0.6042 0.9066 1.0386 0.037 Uiso 1 1 calc R
O1W O 0.2410(3) 0.5549(3) 0.74430(17) 0.0347(8) Uani 1 1 d G
H1WA H 0.2795 0.5947 0.7806 0.052 Uiso 1 1 d G
H1WB H 0.2136 0.5976 0.7095 0.052 Uiso 1 1 d G
C16 C 0.5939(4) 0.7696(4) 1.2148(2) 0.0209(9) Uani 1 1 d .
C17 C 0.6312(4) 0.6770(4) 1.2595(2) 0.0219(9) Uani 1 1 d .
H17 H 0.6558 0.6102 1.2498 0.026 Uiso 1 1 calc R
C18 C 0.6308(4) 0.6862(4) 1.3179(2) 0.0223(9) Uani 1 1 d .
H18 H 0.6566 0.6243 1.3474 0.027 Uiso 1 1 calc R
C19 C 0.5611(4) 0.8683(4) 1.2927(2) 0.0249(9) Uani 1 1 d .
H19 H 0.5372 0.9339 1.3041 0.030 Uiso 1 1 calc R
C20 C 0.5594(4) 0.8676(4) 1.2330(2) 0.0251(9) Uani 1 1 d .
H20 H 0.5355 0.9317 1.2053 0.030 Uiso 1 1 calc R
N1 N 0.9335(3) 0.7354(3) 0.96024(18) 0.0218(8) Uani 1 1 d .
N2 N 0.9166(3) 0.7417(3) 0.65276(17) 0.0195(7) Uani 1 1 d .
N3 N 0.5819(3) 0.7419(3) 1.02870(18) 0.0256(8) Uani 1 1 d .
N4 N 0.5955(3) 0.7793(3) 1.33469(18) 0.0245(8) Uani 1 1 d .
N5 N 1.1745(4) 0.6987(3) 1.13841(19) 0.0289(9) Uani 1 1 d .
N6 N 0.7896(4) 0.9429(4) 1.0006(2) 0.0410(11) Uani 1 1 d .
N7 N 0.3459(4) 0.8034(4) 0.8543(2) 0.0462(11) Uani 1 1 d .
N8 N 0.7245(4) 0.5191(4) 0.9901(2) 0.0464(12) Uani 1 1 d .
O1 O 0.8986(3) 0.9477(3) 1.04751(14) 0.0262(7) Uani 1 1 d .
O2 O 0.7375(3) 0.8471(3) 0.97824(17) 0.0351(8) Uani 1 1 d .
O3 O 0.4355(3) 0.8744(3) 0.88054(19) 0.0394(8) Uani 1 1 d .
O4 O 0.3689(3) 0.6989(3) 0.85972(17) 0.0360(8) Uani 1 1 d .
O5 O 0.6163(3) 0.5361(3) 0.94207(16) 0.0327(7) Uani 1 1 d .
O6 O 0.7987(4) 0.5955(4) 1.0221(2) 0.0559(12) Uani 1 1 d .
O7 O 1.0936(3) 0.6218(3) 1.11247(17) 0.0336(8) Uani 1 1 d .
O8 O 1.1410(3) 0.8025(3) 1.12823(17) 0.0336(8) Uani 1 1 d .
O9 O 0.7189(6) 1.0512(5) 0.9689(3) 0.111(2) Uani 1 1 d .
O10 O 0.2201(5) 0.8481(6) 0.8148(4) 0.124(2) Uani 1 1 d .
O11 O 0.7647(6) 0.3960(6) 1.0107(4) 0.124(2) Uani 1 1 d .
O12 O 1.3042(5) 0.6673(6) 1.1799(3) 0.112(2) Uani 1 1 d .

loop_
_atom_site_aniso_label
_atom_site_aniso_U_11
_atom_site_aniso_U_22
_atom_site_aniso_U_33
_atom_site_aniso_U_23
_atom_site_aniso_U_13
_atom_site_aniso_U_12
Cd1 0.01806(17) 0.02295(17) 0.01707(16) 0.00008(12) 0.00827(13) -0.00289(12)
Cd2 0.01776(17) 0.02511(17) 0.01301(15) -0.00173(12) 0.00905(13) -0.00384(12)
C1 0.023(2) 0.023(2) 0.022(2) 0.0005(18) 0.0141(19) -0.0003(17)
C2 0.020(2) 0.020(2) 0.018(2) 0.0000(17) 0.0101(18) 0.0021(17)
C3 0.017(2) 0.024(2) 0.0159(19) -0.0014(17) 0.0098(17) -0.0014(17)
C4 0.031(2) 0.021(2) 0.023(2) -0.0054(18) 0.019(2) -0.0088(18)
C5 0.029(2) 0.023(2) 0.025(2) -0.0072(19) 0.017(2) -0.0070(19)
C6 0.015(2) 0.024(2) 0.0155(19) -0.0014(17) 0.0076(17) -0.0033(16)
C7 0.026(2) 0.019(2) 0.025(2) 0.0048(18) 0.014(2) 0.0065(18)
C8 0.032(2) 0.022(2) 0.023(2) -0.0027(18) 0.018(2) 0.0060(19)
C9 0.020(2) 0.024(2) 0.020(2) 0.0020(18) 0.0127(18) 0.0035(17)
C10 0.020(2) 0.019(2) 0.018(2) -0.0011(17) 0.0110(18) 0.0041(17)
C11 0.033(3) 0.033(3) 0.027(2) -0.010(2) 0.018(2) -0.015(2)
C12 0.029(2) 0.026(2) 0.026(2) -0.0061(19) 0.016(2) -0.0112(19)
C13 0.014(2) 0.029(2) 0.021(2) -0.0011(18) 0.0068(18) 0.0007(17)
C14 0.030(2) 0.021(2) 0.029(2) 0.0002(19) 0.017(2) 0.0026(18)
C15 0.034(3) 0.030(3) 0.034(3) 0.005(2) 0.023(2) 0.004(2)
O1W 0.046(2) 0.0204(17) 0.0330(18) 0.0010(14) 0.0184(18) -0.0009(15)
C16 0.017(2) 0.025(2) 0.018(2) -0.0041(17) 0.0083(18) -0.0031(17)
C17 0.018(2) 0.023(2) 0.023(2) -0.0045(18) 0.0108(18) 0.0006(17)
C18 0.020(2) 0.023(2) 0.022(2) 0.0004(18) 0.0103(19) 0.0016(18)
C19 0.029(2) 0.024(2) 0.022(2) -0.0017(19) 0.014(2) 0.0043(19)
C20 0.027(2) 0.021(2) 0.024(2) 0.0043(19) 0.013(2) 0.0056(18)
N1 0.0225(19) 0.0247(19) 0.0198(18) -0.0040(15) 0.0125(16) -0.0052(15)
N2 0.0191(18) 0.0246(19) 0.0157(17) 0.0023(15) 0.0101(15) 0.0040(15)
N3 0.025(2) 0.033(2) 0.0221(19) -0.0029(16) 0.0145(17) -0.0029(16)
N4 0.023(2) 0.027(2) 0.0208(18) -0.0016(16) 0.0106(16) 0.0011(16)
N5 0.033(2) 0.026(2) 0.0247(19) -0.0022(17) 0.0144(18) 0.0013(17)
N6 0.047(3) 0.046(3) 0.036(2) 0.003(2) 0.027(2) 0.003(2)
N7 0.045(3) 0.037(3) 0.036(2) -0.003(2) 0.010(2) 0.005(2)
N8 0.056(3) 0.048(3) 0.047(3) -0.012(2) 0.035(3) -0.016(2)
O1 0.0212(16) 0.0279(17) 0.0173(14) -0.0001(13) 0.0030(13) -0.0044(13)
O2 0.0279(18) 0.040(2) 0.0335(18) -0.0120(16) 0.0145(16) -0.0165(15)
O3 0.0262(18) 0.0241(18) 0.051(2) -0.0038(16) 0.0107(17) -0.0020(14)
O4 0.0247(18) 0.0295(19) 0.041(2) -0.0030(16) 0.0100(16) -0.0027(14)
O5 0.0269(18) 0.0273(18) 0.0290(17) 0.0024(14) 0.0060(15) -0.0015(14)
O6 0.062(3) 0.072(3) 0.050(2) -0.039(2) 0.041(2) -0.052(2)
O7 0.0284(18) 0.0203(16) 0.0420(19) -0.0022(15) 0.0131(16) -0.0043(14)
O8 0.0273(18) 0.0228(17) 0.0390(19) -0.0046(15) 0.0109(16) -0.0028(14)
O9 0.101(5) 0.092(5) 0.114(5) 0.032(4) 0.042(4) 0.036(4)
O10 0.051(3) 0.115(5) 0.151(6) -0.014(5) 0.022(4) 0.020(3)
O11 0.100(5) 0.087(5) 0.136(6) 0.017(4) 0.035(4) 0.026(4)
O12 0.059(3) 0.110(5) 0.128(5) -0.006(4) 0.028(4) 0.014(3)

loop_
_atom_type_symbol
_atom_type_description
_atom_type_scat_dispersion_real
_atom_type_scat_dispersion_imag
_atom_type_scat_source
C C 0.0033 0.0016 'International Tables Vol C Tables 4.2.6.8 and 6.1.1.4'
H H 0.0000 0.0000 'International Tables Vol C Tables 4.2.6.8 and 6.1.1.4'
N N 0.0061 0.0033 'International Tables Vol C Tables 4.2.6.8 and 6.1.1.4'
O O 0.0106 0.0060 'International Tables Vol C Tables 4.2.6.8 and 6.1.1.4'
Cd Cd -0.8075 1.2024 'International Tables Vol C Tables 4.2.6.8 and 6.1.1.4'

loop_
_geom_angle_atom_site_label_1
_geom_angle_atom_site_label_2
_geom_angle_atom_site_label_3
_geom_angle
_geom_angle_site_symmetry_1
_geom_angle_site_symmetry_3
O5 Cd1 O2 119.25(12) . .
O5 Cd1 N3 94.05(12) . .
O2 Cd1 N3 86.49(12) . .
O5 Cd1 N4 89.14(12) . 4_575
O2 Cd1 N4 87.15(12) . 4_575
N3 Cd1 N4 173.64(13) . 4_575
O5 Cd1 O4 93.14(12) . .
O2 Cd1 O4 147.59(12) . .
N3 Cd1 O4 92.96(12) . .
N4 Cd1 O4 92.36(12) 4_575 .
O5 Cd1 O3 148.21(12) . .
O2 Cd1 O3 92.53(12) . .
N3 Cd1 O3 88.35(13) . .
N4 Cd1 O3 91.84(13) 4_575 .
O4 Cd1 O3 55.08(11) . .
N1 Cd2 O6 90.78(12) . .
N1 Cd2 N2 176.65(12) . 4_576
O6 Cd2 N2 86.67(12) . 4_576
N1 Cd2 O7 89.00(12) . .
O6 Cd2 O7 89.74(14) . .
N2 Cd2 O7 93.15(12) 4_576 .
N1 Cd2 O1 93.41(11) . .
O6 Cd2 O1 131.95(14) . .
N2 Cd2 O1 86.71(11) 4_576 .
O7 Cd2 O1 138.13(11) . .
N1 Cd2 O8 92.56(12) . .
O6 Cd2 O8 144.36(15) . .
N2 Cd2 O8 90.77(12) 4_576 .
O7 Cd2 O8 54.88(11) . .
O1 Cd2 O8 83.25(11) . .
N1 Cd2 O2 81.96(12) . .
O6 Cd2 O2 80.04(14) . .
N2 Cd2 O2 95.46(11) 4_576 .
O7 Cd2 O2 166.20(11) . .
O1 Cd2 O2 53.39(10) . .
O8 Cd2 O2 135.54(11) . .
N1 C1 C2 123.3(4) . .
N1 C1 H1 118.3 . .
C2 C1 H1 118.3 . .
C1 C2 C3 119.2(4) . .
C1 C2 H2 120.4 . .
C3 C2 H2 120.4 . .
C4 C3 C2 117.5(4) . .
C4 C3 C6 120.6(4) . .
C2 C3 C6 121.8(4) . .
C5 C4 C3 119.4(4) . .
C5 C4 H4 120.3 . .
C3 C4 H4 120.3 . .
N1 C5 C4 123.0(4) . .
N1 C5 H5 118.5 . .
C4 C5 H5 118.5 . .
C10 C6 C7 117.6(4) . .
C10 C6 C3 120.6(4) . .
C7 C6 C3 121.7(4) . .
C8 C7 C6 119.3(4) . .
C8 C7 H7 120.3 . .
C6 C7 H7 120.3 . .
N2 C8 C7 123.4(4) . .
N2 C8 H8 118.3 . .
C7 C8 H8 118.3 . .
N2 C9 C10 123.3(4) . .
N2 C9 H9 118.4 . .
C10 C9 H9 118.4 . .
C9 C10 C6 119.1(4) . .
C9 C10 H10 120.5 . .
C6 C10 H10 120.5 . .
N3 C11 C12 122.9(4) . .
N3 C11 H11 118.6 . .
C12 C11 H11 118.6 . .
C11 C12 C13 119.6(4) . .
C11 C12 H12 120.2 . .
C13 C12 H12 120.2 . .
C12 C13 C14 117.7(4) . .
C12 C13 C16 120.6(4) . .
C14 C13 C16 121.7(4) . .
C15 C14 C13 118.9(4) . .
C15 C14 H14 120.5 . .
C13 C14 H14 120.5 . .
N3 C15 C14 123.6(4) . .
N3 C15 H15 118.2 . .
C14 C15 H15 118.2 . .
H1WA O1W H1WB 109.5 . .
C20 C16 C17 117.4(4) . .
C20 C16 C13 122.2(4) . .
C17 C16 C13 120.4(4) . .
C18 C17 C16 119.2(4) . .
C18 C17 H17 120.4 . .
C16 C17 H17 120.4 . .
N4 C18 C17 123.5(4) . .
N4 C18 H18 118.3 . .
C17 C18 H18 118.3 . .
N4 C19 C20 123.1(4) . .
N4 C19 H19 118.5 . .
C20 C19 H19 118.5 . .
C19 C20 C16 119.2(4) . .
C19 C20 H20 120.4 . .
C16 C20 H20 120.4 . .
C1 N1 C5 117.5(3) . .
C1 N1 Cd2 124.2(3) . .
C5 N1 Cd2 118.2(3) . .
C8 N2 C9 117.3(3) . .
C8 N2 Cd2 121.2(3) . 4_575
C9 N2 Cd2 121.1(3) . 4_575
C11 N3 C15 117.3(4) . .
C11 N3 Cd1 120.8(3) . .
C15 N3 Cd1 121.9(3) . .
C19 N4 C18 117.6(4) . .
C19 N4 Cd1 122.5(3) . 4_576
C18 N4 Cd1 119.6(3) . 4_576
O7 N5 O8 118.3(4) . .
O7 N5 O12 120.4(4) . .
O8 N5 O12 121.3(4) . .
O1 N6 O2 120.4(4) . .
O1 N6 O9 120.0(5) . .
O2 N6 O9 119.6(5) . .
O4 N7 O3 118.2(4) . .
O4 N7 O10 122.4(5) . .
O3 N7 O10 119.3(5) . .
O6 N8 O5 124.1(5) . .
O6 N8 O11 118.4(5) . .
O5 N8 O11 117.4(5) . .
N6 O1 Cd2 95.9(3) . .
N6 O2 Cd1 155.9(3) . .
N6 O2 Cd2 90.3(3) . .
Cd1 O2 Cd2 111.41(14) . .
N7 O3 Cd1 92.0(3) . .
N7 O4 Cd1 94.4(3) . .
N8 O5 Cd1 109.4(3) . .
N8 O6 Cd2 167.0(3) . .
N5 O7 Cd2 95.3(2) . .
N5 O8 Cd2 91.4(2) . .

loop_
_geom_bond_atom_site_label_1
_geom_bond_atom_site_label_2
_geom_bond_distance
_geom_bond_site_symmetry_2
Cd1 O5 2.256(3) .
Cd1 O2 2.274(3) .
Cd1 N3 2.325(3) .
Cd1 N4 2.330(4) 4_575
Cd1 O4 2.364(3) .
Cd1 O3 2.391(3) .
Cd2 N1 2.315(3) .
Cd2 O6 2.326(3) .
Cd2 N2 2.327(3) 4_576
Cd2 O7 2.340(3) .
Cd2 O1 2.385(3) .
Cd2 O8 2.422(3) .
Cd2 O2 2.489(4) .
C1 N1 1.336(5) .
C1 C2 1.379(6) .
C1 H1 0.9300 .
C2 C3 1.392(6) .
C2 H2 0.9300 .
C3 C4 1.391(6) .
C3 C6 1.488(5) .
C4 C5 1.379(6) .
C4 H4 0.9300 .
C5 N1 1.339(5) .
C5 H5 0.9300 .
C6 C10 1.394(6) .
C6 C7 1.394(6) .
C7 C8 1.371(6) .
C7 H7 0.9300 .
C8 N2 1.337(5) .
C8 H8 0.9300 .
C9 N2 1.344(5) .
C9 C10 1.376(5) .
C9 H9 0.9300 .
C10 H10 0.9300 .
C11 N3 1.337(6) .
C11 C12 1.377(6) .
C11 H11 0.9300 .
C12 C13 1.389(6) .
C12 H12 0.9300 .
C13 C14 1.390(6) .
C13 C16 1.489(6) .
C14 C15 1.375(6) .
C14 H14 0.9300 .
C15 N3 1.340(6) .
C15 H15 0.9300 .
O1W H1WA 0.8500 .
O1W H1WB 0.8501 .
C16 C20 1.394(6) .
C16 C17 1.400(6) .
C17 C18 1.374(6) .
C17 H17 0.9300 .
C18 N4 1.336(5) .
C18 H18 0.9300 .
C19 N4 1.335(5) .
C19 C20 1.386(6) .
C19 H19 0.9300 .
C20 H20 0.9300 .
N2 Cd2 2.327(3) 4_575
N4 Cd1 2.330(3) 4_576
N5 O7 1.277(5) .
N5 O8 1.281(5) .
N5 O12 1.487(6) .
N6 O1 1.248(5) .
N6 O2 1.278(5) .
N6 O9 1.516(7) .
N7 O4 1.260(6) .
N7 O3 1.302(6) .
N7 O10 1.494(7) .
N8 O6 1.239(6) .
N8 O5 1.262(6) .
N8 O11 1.531(8) .

loop_
_geom_torsion_atom_site_label_1
_geom_torsion_atom_site_label_2
_geom_torsion_atom_site_label_3
_geom_torsion_atom_site_label_4
_geom_torsion
_geom_torsion_site_symmetry_1
_geom_torsion_site_symmetry_4
N1 C1 C2 C3 -0.2(6) . .
C1 C2 C3 C4 1.1(6) . .
C1 C2 C3 C6 -179.4(4) . .
C2 C3 C4 C5 -1.1(6) . .
C6 C3 C4 C5 179.4(4) . .
C3 C4 C5 N1 0.2(7) . .
C4 C3 C6 C10 -33.3(6) . .
C2 C3 C6 C10 147.2(4) . .
C4 C3 C6 C7 146.3(4) . .
C2 C3 C6 C7 -33.3(6) . .
C10 C6 C7 C8 0.5(6) . .
C3 C6 C7 C8 -179.0(4) . .
C6 C7 C8 N2 -0.7(7) . .
N2 C9 C10 C6 0.3(6) . .
C7 C6 C10 C9 -0.3(6) . .
C3 C6 C10 C9 179.2(4) . .
N3 C11 C12 C13 -0.1(7) . .
C11 C12 C13 C14 0.7(6) . .
C11 C12 C13 C16 -179.9(4) . .
C12 C13 C14 C15 -0.8(6) . .
C16 C13 C14 C15 179.8(4) . .
C13 C14 C15 N3 0.3(7) . .
C12 C13 C16 C20 -152.3(4) . .
C14 C13 C16 C20 27.1(6) . .
C12 C13 C16 C17 26.5(6) . .
C14 C13 C16 C17 -154.1(4) . .
C20 C16 C17 C18 0.7(6) . .
C13 C16 C17 C18 -178.1(4) . .
C16 C17 C18 N4 0.6(6) . .
N4 C19 C20 C16 0.6(7) . .
C17 C16 C20 C19 -1.3(6) . .
C13 C16 C20 C19 177.6(4) . .
C2 C1 N1 C5 -0.7(6) . .
C2 C1 N1 Cd2 176.4(3) . .
C4 C5 N1 C1 0.7(6) . .
C4 C5 N1 Cd2 -176.6(3) . .
O6 Cd2 N1 C1 -22.7(3) . .
N2 Cd2 N1 C1 -63(2) 4_576 .
O7 Cd2 N1 C1 67.0(3) . .
O1 Cd2 N1 C1 -154.8(3) . .
O8 Cd2 N1 C1 121.8(3) . .
O2 Cd2 N1 C1 -102.6(3) . .
O6 Cd2 N1 C5 154.4(3) . .
N2 Cd2 N1 C5 114(2) 4_576 .
O7 Cd2 N1 C5 -115.9(3) . .
O1 Cd2 N1 C5 22.3(3) . .
O8 Cd2 N1 C5 -61.1(3) . .
O2 Cd2 N1 C5 74.6(3) . .
C7 C8 N2 C9 0.7(6) . .
C7 C8 N2 Cd2 173.7(3) . 4_575
C10 C9 N2 C8 -0.5(6) . .
C10 C9 N2 Cd2 -173.5(3) . 4_575
C12 C11 N3 C15 -0.5(7) . .
C12 C11 N3 Cd1 178.6(3) . .
C14 C15 N3 C11 0.3(7) . .
C14 C15 N3 Cd1 -178.7(3) . .
O5 Cd1 N3 C11 -17.2(4) . .
O2 Cd1 N3 C11 -136.3(4) . .
N4 Cd1 N3 C11 -137.2(11) 4_575 .
O4 Cd1 N3 C11 76.2(4) . .
O3 Cd1 N3 C11 131.1(4) . .
O5 Cd1 N3 C15 161.8(3) . .
O2 Cd1 N3 C15 42.7(4) . .
N4 Cd1 N3 C15 41.8(14) 4_575 .
O4 Cd1 N3 C15 -104.9(4) . .
O3 Cd1 N3 C15 -50.0(3) . .
C20 C19 N4 C18 0.7(7) . .
C20 C19 N4 Cd1 -173.8(3) . 4_576
C17 C18 N4 C19 -1.4(6) . .
C17 C18 N4 Cd1 173.3(3) . 4_576
O2 N6 O1 Cd2 1.8(4) . .
O9 N6 O1 Cd2 -176.9(4) . .
N1 Cd2 O1 N6 76.3(3) . .
O6 Cd2 O1 N6 -17.8(3) . .
N2 Cd2 O1 N6 -100.3(3) 4_576 .
O7 Cd2 O1 N6 168.6(2) . .
O8 Cd2 O1 N6 168.5(3) . .
O2 Cd2 O1 N6 -1.0(2) . .
O1 N6 O2 Cd1 152.9(5) . .
O9 N6 O2 Cd1 -28.3(10) . .
O1 N6 O2 Cd2 -1.7(4) . .
O9 N6 O2 Cd2 177.0(4) . .
O5 Cd1 O2 N6 -163.0(7) . .
N3 Cd1 O2 N6 -70.3(7) . .
N4 Cd1 O2 N6 109.6(7) 4_575 .
O4 Cd1 O2 N6 19.7(8) . .
O3 Cd1 O2 N6 17.9(7) . .
O5 Cd1 O2 Cd2 -10.32(18) . .
N3 Cd1 O2 Cd2 82.36(14) . .
N4 Cd1 O2 Cd2 -97.74(14) 4_575 .
O4 Cd1 O2 Cd2 172.35(16) . .
O3 Cd1 O2 Cd2 170.55(14) . .
N1 Cd2 O2 N6 -99.4(3) . .
O6 Cd2 O2 N6 168.4(3) . .
N2 Cd2 O2 N6 82.8(3) 4_576 .
O7 Cd2 O2 N6 -148.9(4) . .
O1 Cd2 O2 N6 1.0(2) . .
O8 Cd2 O2 N6 -13.9(3) . .
N1 Cd2 O2 Cd1 91.45(14) . .
O6 Cd2 O2 Cd1 -0.77(13) . .
N2 Cd2 O2 Cd1 -86.41(14) 4_576 .
O7 Cd2 O2 Cd1 42.0(5) . .
O1 Cd2 O2 Cd1 -168.19(19) . .
O8 Cd2 O2 Cd1 176.89(12) . .
O4 N7 O3 Cd1 -5.0(5) . .
O10 N7 O3 Cd1 179.2(5) . .
O5 Cd1 O3 N7 3.2(4) . .
O2 Cd1 O3 N7 -178.3(3) . .
N3 Cd1 O3 N7 -91.9(3) . .
N4 Cd1 O3 N7 94.5(3) 4_575 .
O4 Cd1 O3 N7 2.9(3) . .
O3 N7 O4 Cd1 5.1(5) . .
O10 N7 O4 Cd1 -179.2(5) . .
O5 Cd1 O4 N7 177.1(3) . .
O2 Cd1 O4 N7 -5.2(4) . .
N3 Cd1 O4 N7 82.9(3) . .
N4 Cd1 O4 N7 -93.6(3) 4_575 .
O3 Cd1 O4 N7 -3.0(3) . .
O6 N8 O5 Cd1 -3.2(5) . .
O11 N8 O5 Cd1 175.5(4) . .
O2 Cd1 O5 N8 15.5(3) . .
N3 Cd1 O5 N8 -72.7(3) . .
N4 Cd1 O5 N8 101.7(3) 4_575 .
O4 Cd1 O5 N8 -165.9(3) . .
O3 Cd1 O5 N8 -166.2(3) . .
O5 N8 O6 Cd2 -64(2) . .
O11 N8 O6 Cd2 117.4(18) . .
N1 Cd2 O6 N8 -16.7(19) . .
N2 Cd2 O6 N8 161.1(19) 4_576 .
O7 Cd2 O6 N8 -105.7(19) . .
O1 Cd2 O6 N8 78.6(19) . .
O8 Cd2 O6 N8 -112.2(18) . .
O2 Cd2 O6 N8 65.0(19) . .
O8 N5 O7 Cd2 1.9(4) . .
O12 N5 O7 Cd2 -178.7(4) . .
N1 Cd2 O7 N5 92.8(2) . .
O6 Cd2 O7 N5 -176.5(2) . .
N2 Cd2 O7 N5 -89.8(2) 4_576 .
O1 Cd2 O7 N5 -1.2(3) . .
O8 Cd2 O7 N5 -1.1(2) . .
O2 Cd2 O7 N5 141.6(4) . .
O7 N5 O8 Cd2 -1.8(4) . .
O12 N5 O8 Cd2 178.7(4) . .
N1 Cd2 O8 N5 -85.9(2) . .
O6 Cd2 O8 N5 9.0(3) . .
N2 Cd2 O8 N5 94.4(2) 4_576 .
O7 Cd2 O8 N5 1.1(2) . .
O1 Cd2 O8 N5 -179.0(2) . .
O2 Cd2 O8 N5 -167.0(2) . .
